data_2106563
loop_
_publ_author_name
'Moreau, J.M.'
'Paccard, D.'
'Parthe, E.'

_publ_section_title
;
 The orthorombic structure of Y3 Co2, a shift structure variation of the
 monoclinic Dy3Ni2-type
;
_journal_name_full 'Acta Crystallographica B (24,1968-38,1982)'
_journal_page_first 747
_journal_page_last 749
_journal_volume 31
_journal_year 1975
_chemical_formula_sum 'Co2 Y3'
_space_group_IT_number 58
_symmetry_space_group_name_Hall '-P 2 2n'
_symmetry_space_group_name_H-M 'P n n m'
_cell_angle_alpha 90
_cell_angle_beta 90
_cell_angle_gamma 90
_cell_formula_units_Z 4
_cell_length_a 12.248
_cell_length_b 9.389
_cell_length_c 3.975
_cell_volume 457.111
_citation_journal_id_ASTM ACBCAR
_cod_data_source_file Moreau_ACBCAR_1975_1938.cif
_cod_data_source_block Co2Y3
_cod_database_code 2106563

loop_
_symmetry_equiv_pos_as_xyz
x,y,z
-x,-y,z
x+1/2,-y+1/2,-z+1/2
-x+1/2,y+1/2,-z+1/2
-x,-y,-z
x,y,-z
-x-1/2,y-1/2,z-1/2
x-1/2,-y-1/2,z-1/2

loop_
_atom_site_label
_atom_site_type_symbol
_atom_site_fract_x
_atom_site_fract_y
_atom_site_fract_z
_atom_site_occupancy
_atom_site_U_iso_or_equiv
Y2 Y 0.387 0.373 0 1 0.0
Co1 Co 0.269 0.86 0 1 0.0
Y3 Y 0.137 0.574 0 1 0.0
Co2 Co 0.462 0.883 0 1 0.0
Y1 Y 0.128 0.193 0 1 0.0
